data_2101303
loop_
_publ_author_name
'Suresh, S.'
'Vijayan, M.'

_publ_section_title
;
 X-ray studies on crystalline complexes involving amino acids and
 peptides. XXVIII. Recurrence of characteristic aggregation and
 interaction patterns in the crystal structures of <small>DL</small>-
 and <small>L</small>-lysine formate
;
_journal_issue 3
_journal_name_full 'Acta Crystallographica Section B'
_journal_page_first 353
_journal_page_last 358
_journal_paper_doi 10.1107/S0108768194013546
_journal_volume 51
_journal_year 1995
_chemical_formula_moiety 'C6 H15 N2 O2 , C H O2'
_chemical_formula_sum 'C7 H16 N2 O4'
_chemical_formula_weight 192.22
_space_group_crystal_system monoclinic
_space_group_IT_number 4
_space_group_name_Hall 'P 2yb'
_space_group_name_H-M_alt 'P 1 21 1'
_cell_angle_alpha 90
_cell_angle_beta 93.420(10)
_cell_angle_gamma 90
_cell_formula_units_Z 2
_cell_length_a 5.4310(10)
_cell_length_b 7.5460(10)
_cell_length_c 12.095(2)
_cell_volume 494.80(14)
_diffrn_radiation_type Cu
_diffrn_radiation_wavelength 1.5418
_exptl_absorpt_coefficient_mu 0.890
_exptl_crystal_density_diffrn 1.290
_exptl_crystal_density_meas 1.29(2)
_cod_data_source_file as0672.cif
_cod_data_source_block as0672a
_cod_original_cell_volume 494.80(10)
_cod_database_code 2101303

loop_
_space_group_symop_id
_space_group_symop_operation_xyz
1 x,y,z
2 -x,y+1/2,-z

loop_
_atom_site_label
_atom_site_fract_x
_atom_site_fract_y
_atom_site_fract_z
_atom_site_U_iso_or_equiv
O(1) 1.2378(3) -.0069(3) .62890(10) .0387(5)
O(2) 1.2465(3) .1955(2) .49600(10) .0373(5)
N(1) .7460(3) -.0018(2) .6294(2) .0258(5)
C(1) 1.1416(3) .1103(3) .5670(2) .0269(5)
C(2) .8701(4) .1569(3) .5861(2) .0254(5)
C(3) .8679(4) .3112(3) .6681(2) .0301(5)
C(4) .6120(4) .3823(3) .6892(2) .0333(6)
C(5) .6241(4) .5376(3) .7702(2) .0364(6)
C(6) .3790(5) .6329(3) .7703(2) .0371(7)
N(7) .3783(4) .7764(3) .8543(2) .0369(6)
O(11) .0953(4) .4295(3) 1.1417(2) .0490(6)
O(12) .3444(4) .5962(4) 1.0505(2) .0665(8)
C(11) .1405(5) .5389(5) 1.0687(2) .0485(9)
H(1N1) .578(5) .005(5) .630(2) .032(7)
H(2N1) .801(6) -.015(6) .695(3) .045(8)
H(3N1) .795(6) -.085(5) .586(2) .040(8)
H(1C2) .779(4) .188(4) .515(2) .019(5)
H(1C3) .974(5) .415(5) .634(2) .036(7)
H(2C3) .962(5) .267(5) .745(2) .034(7)
H(1C4) .511(6) .421(6) .616(3) .051(9)
H(2C4) .509(7) .301(6) .727(3) .050(8)
H(1C5) .673(6) .500(6) .849(3) .048(8)
H(2C5) .759(6) .620(5) .756(3) .046(8)
H(1C6) .334(6) .681(6) .693(3) .050(8)
H(2C6) .250(6) .552(6) .791(3) .050(8)
H(1N7) .223(7) .840(6) .854(3) .057(9)
H(2N7) .368(6) .731(6) .931(3) .054(9)
H(3N7) .496(7) .842(6) .850(3) .053(10)
H(1C11) -.002(11) .580(9) 1.021(4) .091(14)

loop_
_geom_angle_atom_site_label_1
_geom_angle_atom_site_label_2
_geom_angle_atom_site_label_3
_geom_angle
O(2) C(1) O(1) 126.0(2)
O(2) C(1) C(2) 117.9(2)
O(1) C(1) C(2) 116.0(2)
N(1) C(2) C(3) 111.3(2)
N(1) C(2) C(1) 109.0(2)
C(3) C(2) C(1) 108.3(2)
C(4) C(3) C(2) 114.7(2)
C(3) C(4) C(5) 111.9(2)
C(6) C(5) C(4) 111.2(2)
N(7) C(6) C(5) 112.7(2)
O(12) C(11) O(11) 125.6(3)

loop_
_geom_bond_atom_site_label_1
_geom_bond_atom_site_label_2
_geom_bond_distance
O(1) C(1) 1.253(3)
O(2) C(1) 1.238(3)
N(1) C(2) 1.485(3)
C(1) C(2) 1.547(3)
C(2) C(3) 1.530(3)
C(3) C(4) 1.526(3)
C(4) C(5) 1.526(3)
C(5) C(6) 1.513(3)
C(6) N(7) 1.484(3)
O(11) C(11) 1.244(3)
O(12) C(11) 1.221(4)
